data_7029428
loop_
_publ_author_name
'Jia, Hong-Li'
'Shi, Zhan'
'Yang, Qing-Feng'
'Yu, Jie-Hui'
'Xu, Ji-Qing'

_publ_section_title
;
 New hybrid Cd(ii) compounds: synthesis and structural characterization.
;
_journal_issue 15
_journal_name_full 'Dalton transactions (Cambridge, England : 2003)'
_journal_page_first 5806
_journal_page_last 5814
_journal_paper_doi 10.1039/c3dt53020e
_journal_volume 43
_journal_year 2014
_chemical_formula_sum 'C14 H14 Cd Cl2 N10 O0 S2'
_chemical_formula_weight 569.77
_chemical_name_systematic
; 
 ? 
;
_space_group_IT_number 14
_symmetry_cell_setting monoclinic
_symmetry_space_group_name_Hall '-P 2yn'
_symmetry_space_group_name_H-M 'P 1 21/n 1'
_atom_sites_solution_hydrogens geom
_atom_sites_solution_primary direct
_atom_sites_solution_secondary difmap
_audit_creation_method SHELXL-97
_cell_angle_alpha 90.00
_cell_angle_beta 113.90(3)
_cell_angle_gamma 90.00
_cell_formula_units_Z 2
_cell_length_a 8.0161(16)
_cell_length_b 17.660(4)
_cell_length_c 8.0715(16)
_cell_measurement_reflns_used 9568
_cell_measurement_temperature 293(2)
_cell_measurement_theta_max 27.515
_cell_measurement_theta_min 2.99
_cell_volume 1044.7(4)
_computing_cell_refinement Process-auto
_computing_data_collection Process-auto
_computing_data_reduction Process-auto
_computing_molecular_graphics 'Bruker SHELXTL'
_computing_publication_material 'Bruker SHELXTL'
_computing_structure_refinement 'SHELXL-97 (Sheldrick, 1997)'
_computing_structure_solution 'SHELXS-97 (Sheldrick, 1990)'
_diffrn_ambient_temperature 293(2)
_diffrn_detector_area_resol_mean 10.0
_diffrn_measured_fraction_theta_full 0.999
_diffrn_measured_fraction_theta_max 0.999
_diffrn_measurement_device_type 'Rigaku RAXIS-RAPID'
_diffrn_measurement_method omega-scan
_diffrn_radiation_monochromator graphite
_diffrn_radiation_source 'fine-focus sealed tube'
_diffrn_radiation_type MoK\a
_diffrn_radiation_wavelength 0.71073
_diffrn_reflns_av_R_equivalents 0.0236
_diffrn_reflns_av_sigmaI/netI 0.0185
_diffrn_reflns_limit_h_max 10
_diffrn_reflns_limit_h_min -10
_diffrn_reflns_limit_k_max 21
_diffrn_reflns_limit_k_min -22
_diffrn_reflns_limit_l_max 10
_diffrn_reflns_limit_l_min -9
_diffrn_reflns_number 10106
_diffrn_reflns_theta_full 27.47
_diffrn_reflns_theta_max 27.47
_diffrn_reflns_theta_min 2.99
_diffrn_standards_decay_% 0
_diffrn_standards_interval_count 0
_diffrn_standards_interval_time 0
_diffrn_standards_number 0
_exptl_absorpt_coefficient_mu 1.525
_exptl_absorpt_correction_T_max 0.846
_exptl_absorpt_correction_T_min 0.820
_exptl_absorpt_correction_type empirical
_exptl_absorpt_process_details Process-auto
_exptl_crystal_colour brown
_exptl_crystal_density_diffrn 1.811
_exptl_crystal_density_method 'not measured'
_exptl_crystal_description block
_exptl_crystal_F_000 564
_exptl_crystal_size_max 0.13
_exptl_crystal_size_mid 0.12
_exptl_crystal_size_min 0.11
_refine_diff_density_max 0.676
_refine_diff_density_min -0.550
_refine_diff_density_rms 0.076
_refine_ls_extinction_method none
_refine_ls_goodness_of_fit_ref 1.157
_refine_ls_hydrogen_treatment constr
_refine_ls_matrix_type full
_refine_ls_number_parameters 133
_refine_ls_number_reflns 2392
_refine_ls_number_restraints 0
_refine_ls_restrained_S_all 1.157
_refine_ls_R_factor_all 0.0255
_refine_ls_R_factor_gt 0.0236
_refine_ls_shift/su_max 0.000
_refine_ls_shift/su_mean 0.000
_refine_ls_structure_factor_coef Fsqd
_refine_ls_weighting_details 'calc w=1/[\s^2^(Fo^2^)+(0.0228P)^2^+0.5858P] where P=(Fo^2^+2Fc^2^)/3'
_refine_ls_weighting_scheme calc
_refine_ls_wR_factor_gt 0.0559
_refine_ls_wR_factor_ref 0.0566
_reflns_number_gt 2227
_reflns_number_total 2392
_reflns_threshold_expression >2sigma(I)
_cod_data_source_file c3dt53020e.txt
_cod_data_source_block 3
_cod_original_sg_symbol_H-M p2(1)/n
_cod_database_code 7029428

loop_
_symmetry_equiv_pos_as_xyz
'x, y, z'
'-x+1/2, y+1/2, -z+1/2'
'-x, -y, -z'
'x-1/2, -y-1/2, z-1/2'

loop_
_atom_site_label
_atom_site_type_symbol
_atom_site_fract_x
_atom_site_fract_y
_atom_site_fract_z
_atom_site_U_iso_or_equiv
_atom_site_adp_type
_atom_site_occupancy
_atom_site_symmetry_multiplicity
_atom_site_calc_flag
_atom_site_refinement_flags
Cd1 Cd 0.5000 0.0000 0.0000 0.02753(7) Uani 1 2 d S
Cl1 Cl 0.23608(6) 0.03118(3) -0.32214(6) 0.03292(11) Uani 1 1 d .
S1 S 0.69865(9) 0.27097(3) 0.10513(11) 0.05161(17) Uani 1 1 d .
N1 N 0.1483(2) -0.10603(10) 0.3686(2) 0.0349(4) Uani 1 1 d .
H1A H 0.0354 -0.0971 0.3448 0.042 Uiso 1 1 calc R
N2 N 0.4177(2) -0.09614(10) 0.3765(2) 0.0364(4) Uani 1 1 d .
H2A H 0.5104 -0.0797 0.3593 0.044 Uiso 1 1 calc R
N3 N 0.3003(2) 0.04142(9) 0.1364(2) 0.0314(3) Uani 1 1 d .
N4 N 0.0718(3) 0.05333(11) 0.2192(3) 0.0386(4) Uani 1 1 d .
H4A H -0.0048 0.0427 0.2658 0.046 Uiso 1 1 calc R
N5 N 0.6042(3) 0.12000(10) 0.0204(3) 0.0424(4) Uani 1 1 d .
C1 C 0.4149(3) -0.16058(14) 0.4703(3) 0.0447(5) Uani 1 1 d .
H1B H 0.5115 -0.1938 0.5262 0.054 Uiso 1 1 calc R
C2 C 0.2463(3) -0.16659(13) 0.4661(3) 0.0427(5) Uani 1 1 d .
H2B H 0.2041 -0.2046 0.5191 0.051 Uiso 1 1 calc R
C3 C 0.2552(3) -0.06308(11) 0.3164(3) 0.0298(4) Uani 1 1 d .
C4 C 0.2086(3) 0.00866(11) 0.2213(3) 0.0298(4) Uani 1 1 d .
C5 C 0.0762(3) 0.11825(13) 0.1305(3) 0.0409(5) Uani 1 1 d .
H5A H -0.0015 0.1596 0.1091 0.049 Uiso 1 1 calc R
C6 C 0.2171(3) 0.11038(12) 0.0793(3) 0.0361(4) Uani 1 1 d .
H6A H 0.2521 0.1462 0.0152 0.043 Uiso 1 1 calc R
C7 C 0.6405(3) 0.18250(12) 0.0538(3) 0.0338(4) Uani 1 1 d .

loop_
_atom_site_aniso_label
_atom_site_aniso_U_11
_atom_site_aniso_U_22
_atom_site_aniso_U_33
_atom_site_aniso_U_23
_atom_site_aniso_U_13
_atom_site_aniso_U_12
Cd1 0.02764(11) 0.02507(11) 0.03332(11) 0.00093(7) 0.01591(8) 0.00032(7)
Cl1 0.0257(2) 0.0401(3) 0.0336(2) 0.0041(2) 0.01267(18) 0.00095(18)
S1 0.0473(3) 0.0288(3) 0.0835(5) -0.0049(3) 0.0315(3) -0.0060(2)
N1 0.0298(8) 0.0370(9) 0.0429(9) 0.0031(8) 0.0197(8) 0.0003(7)
N2 0.0296(9) 0.0418(10) 0.0422(9) 0.0080(8) 0.0191(8) 0.0024(7)
N3 0.0311(8) 0.0294(8) 0.0388(9) 0.0018(7) 0.0194(7) 0.0018(6)
N4 0.0367(9) 0.0436(10) 0.0457(10) 0.0073(8) 0.0273(8) 0.0074(8)
N5 0.0458(11) 0.0310(9) 0.0537(11) -0.0006(8) 0.0236(9) -0.0053(8)
C1 0.0426(13) 0.0426(12) 0.0531(14) 0.0152(10) 0.0238(11) 0.0092(10)
C2 0.0452(13) 0.0375(11) 0.0516(13) 0.0100(10) 0.0261(11) 0.0015(9)
C3 0.0282(9) 0.0342(10) 0.0296(9) -0.0007(8) 0.0144(8) -0.0009(7)
C4 0.0294(9) 0.0319(9) 0.0305(9) -0.0006(7) 0.0148(8) 0.0009(7)
C5 0.0398(12) 0.0381(11) 0.0508(13) 0.0082(10) 0.0246(10) 0.0109(9)
C6 0.0371(11) 0.0306(9) 0.0458(12) 0.0057(9) 0.0220(9) 0.0038(8)
C7 0.0277(10) 0.0334(10) 0.0439(11) 0.0039(9) 0.0182(9) 0.0004(8)

loop_
_atom_type_symbol
_atom_type_description
_atom_type_scat_dispersion_real
_atom_type_scat_dispersion_imag
_atom_type_scat_source
C C 0.0033 0.0016 'International Tables Vol C Tables 4.2.6.8 and 6.1.1.4'
H H 0.0000 0.0000 'International Tables Vol C Tables 4.2.6.8 and 6.1.1.4'
N N 0.0061 0.0033 'International Tables Vol C Tables 4.2.6.8 and 6.1.1.4'
O O 0.0106 0.0060 'International Tables Vol C Tables 4.2.6.8 and 6.1.1.4'
S S 0.1246 0.1234 'International Tables Vol C Tables 4.2.6.8 and 6.1.1.4'
Cl Cl 0.1484 0.1585 'International Tables Vol C Tables 4.2.6.8 and 6.1.1.4'
Cd Cd -0.8075 1.2024 'International Tables Vol C Tables 4.2.6.8 and 6.1.1.4'

loop_
_geom_angle_atom_site_label_1
_geom_angle_atom_site_label_2
_geom_angle_atom_site_label_3
_geom_angle
_geom_angle_site_symmetry_1
_geom_angle_site_symmetry_3
N5 Cd1 N5 180.00(3) 3_655 .
N5 Cd1 N3 88.64(7) 3_655 3_655
N5 Cd1 N3 91.36(7) . 3_655
N5 Cd1 N3 91.36(7) 3_655 .
N5 Cd1 N3 88.64(7) . .
N3 Cd1 N3 180.00(9) 3_655 .
N5 Cd1 Cl1 90.06(6) 3_655 3_655
N5 Cd1 Cl1 89.94(6) . 3_655
N3 Cd1 Cl1 88.35(5) 3_655 3_655
N3 Cd1 Cl1 91.65(5) . 3_655
N5 Cd1 Cl1 89.94(6) 3_655 .
N5 Cd1 Cl1 90.06(6) . .
N3 Cd1 Cl1 91.65(5) 3_655 .
N3 Cd1 Cl1 88.35(5) . .
Cl1 Cd1 Cl1 180.00(2) 3_655 .
C3 N1 C2 109.44(18) . .
C3 N2 C1 109.47(18) . .
C4 N3 C6 105.34(17) . .
C4 N3 Cd1 135.97(13) . .
C6 N3 Cd1 116.11(13) . .
C4 N4 C5 107.80(17) . .
C7 N5 Cd1 166.42(19) . .
C2 C1 N2 107.1(2) . .
C1 C2 N1 106.8(2) . .
N2 C3 N1 107.18(18) . .
N2 C3 C4 125.60(18) . .
N1 C3 C4 127.12(18) . .
N3 C4 N4 110.99(17) . .
N3 C4 C3 125.31(18) . .
N4 C4 C3 123.55(18) . .
C6 C5 N4 106.04(19) . .
C5 C6 N3 109.82(19) . .
N5 C7 S1 178.3(2) . .

loop_
_geom_bond_atom_site_label_1
_geom_bond_atom_site_label_2
_geom_bond_distance
_geom_bond_site_symmetry_2
Cd1 N5 2.2592(18) 3_655
Cd1 N5 2.2592(19) .
Cd1 N3 2.3952(17) 3_655
Cd1 N3 2.3952(17) .
Cd1 Cl1 2.6613(12) 3_655
Cd1 Cl1 2.6613(12) .
S1 C7 1.635(2) .
N1 C3 1.334(3) .
N1 C2 1.371(3) .
N2 C3 1.327(3) .
N2 C1 1.372(3) .
N3 C4 1.324(3) .
N3 C6 1.375(3) .
N4 C4 1.345(3) .
N4 C5 1.360(3) .
N5 C7 1.146(3) .
C1 C2 1.342(3) .
C3 C4 1.450(3) .
C5 C6 1.358(3) .
